data_2012320
loop_
_publ_author_name
'Wilson, Claire'
'Clark, J. Stephen'
'Bate, Andrea L.'
'Blake, Alexander J.'
'Grinter, Trevor'
'Teat, Simon J.'

_publ_section_title
;
 Diels--Alder adducts of medium-ring carbocyclic dienes prepared by
 rearrangement of catalytically generated cyclic oxonium ylides
;
_journal_issue 11
_journal_name_full 'Acta Crystallographica Section C'
_journal_page_first 1326
_journal_page_last 1329
_journal_paper_doi 10.1107/S0108270101013440
_journal_volume 57
_journal_year 2001
_chemical_formula_iupac 'C16 H20 O6'
_chemical_formula_moiety 'C16 H20 O6'
_chemical_formula_sum 'C16 H20 O6'
_chemical_formula_weight 308.32
_chemical_name_systematic
;
Dimethyl (4aS*,6S*)-6-methoxy-7-oxo-4a,5,6,7,8,9-hexahydro-2H-
benzocycloheptene-3,4-dicarboxylate
;
_space_group_IT_number 2
_symmetry_cell_setting triclinic
_symmetry_space_group_name_Hall '-P 1'
_symmetry_space_group_name_H-M 'P -1'
_audit_creation_method SHELXL97
_cell_angle_alpha 69.955(2)
_cell_angle_beta 83.957(2)
_cell_angle_gamma 79.806(2)
_cell_formula_units_Z 2
_cell_length_a 7.4878(9)
_cell_length_b 10.1793(12)
_cell_length_c 11.0220(13)
_cell_measurement_reflns_used 5947
_cell_measurement_temperature 150(2)
_cell_measurement_theta_max 28.71
_cell_measurement_theta_min 2.39
_cell_volume 775.85(16)
_computing_cell_refinement 'SAINT (Bruker, 2000)'
_computing_data_collection 'SMART (Bruker, 1999)'
_computing_data_reduction 'SAINT and SHELXTL (Bruker, 1997)'
_computing_molecular_graphics SHELXTL
_computing_publication_material SHELXTL
_computing_structure_refinement 'SHELXL97 (Sheldrick, 1997)'
_computing_structure_solution 'SHELXS97 (Sheldrick, 1997)'
_diffrn_ambient_temperature 150(2)
_diffrn_measured_fraction_theta_full .977
_diffrn_measured_fraction_theta_max .895
_diffrn_measurement_device_type 'Bruker SMART CCD area-detector'
_diffrn_measurement_method \w
_diffrn_radiation_monochromator graphite
_diffrn_radiation_source 'fine-focus sealed tube'
_diffrn_radiation_type MoK\a
_diffrn_radiation_wavelength .71073
_diffrn_reflns_av_R_equivalents .024
_diffrn_reflns_av_sigmaI/netI .014
_diffrn_reflns_limit_h_max 9
_diffrn_reflns_limit_h_min -9
_diffrn_reflns_limit_k_max 13
_diffrn_reflns_limit_k_min -13
_diffrn_reflns_limit_l_max 14
_diffrn_reflns_limit_l_min -14
_diffrn_reflns_number 9181
_diffrn_reflns_theta_full 27.50
_diffrn_reflns_theta_max 28.7
_diffrn_reflns_theta_min 2.0
_diffrn_standards_decay_% none
_exptl_absorpt_coefficient_mu .101
_exptl_absorpt_correction_type none
_exptl_crystal_colour colourless
_exptl_crystal_density_diffrn 1.320
_exptl_crystal_density_meas ?
_exptl_crystal_density_method 'not measured'
_exptl_crystal_description block
_exptl_crystal_F_000 328
_exptl_crystal_size_max .5
_exptl_crystal_size_mid .3
_exptl_crystal_size_min .3
_refine_diff_density_max .34
_refine_diff_density_min -.20
_refine_ls_extinction_method none
_refine_ls_goodness_of_fit_ref 1.060
_refine_ls_hydrogen_treatment constr
_refine_ls_matrix_type full
_refine_ls_number_parameters 202
_refine_ls_number_reflns 3597
_refine_ls_number_restraints 0
_refine_ls_restrained_S_all 1.060
_refine_ls_R_factor_all .040
_refine_ls_R_factor_gt .035
_refine_ls_shift/su_max .001
_refine_ls_shift/su_mean .000
_refine_ls_structure_factor_coef Fsqd
_refine_ls_weighting_details 'calc w = 1/[\s^2^(Fo^2^)+(0.056P)^2^+0.1526P] where P=(Fo^2^+2Fc^2^)/3'
_refine_ls_weighting_scheme calc
_refine_ls_wR_factor_ref .100
_reflns_number_gt 3148
_reflns_number_total 3597
_reflns_threshold_expression I>2\s(I)
_cod_data_source_file gg1070.cif
_cod_data_source_block I
_cod_depositor_comments
;
The following automatic conversions were performed:
'_symmetry_cell_setting' value 'Triclinic' changed to 'triclinic'
according to '/home/saulius/struct/CIF-dictionaries/cif_core.dic'
dictionary named 'cif_core.dic' version 2.4.1 from 2010-06-29.

Automatic conversion script
Id: cif_fix_enum 1527 2010-12-29 10:47:43Z saulius 

The following automatic conversions were performed:

'_symmetry_cell_setting' value 'Triclinic' changed to 'triclinic'
according to /home/saulius/struct/CIF-dictionaries/cif_core.dic
dictionary named 'cif_core.dic' version 2.4.1 from
2010-06-29.

'_geom_torsion_publ_flag' value 'Y' changed to 'y'
according to /home/saulius/struct/CIF-dictionaries/cif_core.dic
dictionary named 'cif_core.dic' version 2.4.1 from 2010-06-29 (2
times).

Automatic conversion script
Id: cif_fix_values 1715 2011-07-08 13:25:40Z adriana 

The following automatic conversions were performed:

'_exptl_crystal_density_meas' value 'not measured' was changed to '?'
- the value is perceived as not measured.

Automatic conversion script
Id: cif_fix_values 3008 2015-01-20 13:52:24Z robertas 
;
_cod_original_sg_symbol_H-M P-1
_cod_database_code 2012320
_cod_database_fobs_code 2012320

loop_
_symmetry_equiv_pos_as_xyz
'x, y, z'
'-x, -y, -z'

loop_
_atom_site_label
_atom_site_fract_x
_atom_site_fract_y
_atom_site_fract_z
_atom_site_U_iso_or_equiv
_atom_site_adp_type
_atom_site_calc_flag
_atom_site_refinement_flags
_atom_site_occupancy
_atom_site_disorder_assembly
_atom_site_disorder_group
_atom_site_type_symbol
C1 .65089(14) -.13152(10) .83490(9) .0201(2) Uani d . 1 . . C
C2 .80308(14) -.14744(11) .89538(10) .0215(2) Uani d . 1 . . C
C3 .94629(15) -.05316(12) .84004(11) .0294(2) Uani d . 1 . . C
H3A .9429 .0107 .8910 .035 Uiso calc R 1 . . H
H3B 1.0674 -.1123 .8482 .035 Uiso calc R 1 . . H
C4a .77001(14) .05129(10) .63967(10) .0207(2) Uani d . 1 . . C
C4 .92117(14) .03402(11) .70076(11) .0251(2) Uani d . 1 . . C
H4 1.0191 .0798 .6531 .030 Uiso calc R 1 . . H
C5 .75280(14) .13882(11) .49805(10) .0236(2) Uani d . 1 . . C
H5A .6749 .0967 .4588 .028 Uiso calc R 1 . . H
H5B .8745 .1345 .4535 .028 Uiso calc R 1 . . H
C6 .67159(14) .29555(11) .47509(10) .0255(2) Uani d . 1 . . C
H6A .7713 .3500 .4689 .031 Uiso calc R 1 . . H
H6B .6118 .3342 .3915 .031 Uiso calc R 1 . . H
O7 .54631(12) .39702(8) .63726(8) .0324(2) Uani d . 1 . . O
C7 .53540(14) .31555(11) .58072(10) .0229(2) Uani d . 1 . . C
C8 .38436(14) .22350(11) .62452(10) .0222(2) Uani d . 1 . . C
H8 .2759 .2789 .6549 .027 Uiso calc R 1 . . H
C9 .44706(14) .09198(11) .73858(10) .0224(2) Uani d . 1 . . C
H9A .3417 .0419 .7752 .027 Uiso calc R 1 . . H
H9B .4853 .1232 .8063 .027 Uiso calc R 1 . . H
C9a .60482(13) -.01491(10) .70789(9) .0194(2) Uani d . 1 . . C
H9 .5589 -.0578 .6503 .023 Uiso calc R 1 . . H
O10 .89137(11) -.22613(9) 1.11288(7) .02906(19) Uani d . 1 . . O
C10 .84307(13) -.25517(11) 1.02548(10) .0215(2) Uani d . 1 . . C
O11 .82751(11) -.38646(8) 1.03209(7) .02792(19) Uani d . 1 . . O
C12 .85284(18) -.49222(12) 1.15919(11) .0332(3) Uani d . 1 . . C
H12A .9768 -.4998 1.1846 .050 Uiso calc R 1 . . H
H12B .8331 -.5839 1.1567 .050 Uiso calc R 1 . . H
H12C .7657 -.4644 1.2221 .050 Uiso calc R 1 . . H
C13 .50841(14) -.22576(11) .88904(10) .0219(2) Uani d . 1 . . C
O13 .43812(13) -.27538(10) .82533(8) .0391(2) Uani d . 1 . . O
O14 .46497(11) -.24372(9) 1.01364(7) .02925(19) Uani d . 1 . . O
C15 .34015(17) -.34413(15) 1.07634(12) .0359(3) Uani d . 1 . . C
H15A .2379 -.3259 1.0212 .054 Uiso calc R 1 . . H
H15B .2947 -.3335 1.1597 .054 Uiso calc R 1 . . H
H15C .4037 -.4406 1.0904 .054 Uiso calc R 1 . . H
O16 .33115(10) .18194(8) .52459(7) .02434(17) Uani d . 1 . . O
C17 .22164(16) .29506(12) .43400(11) .0300(2) Uani d . 1 . . C
H17A .1121 .3275 .4792 .045 Uiso calc R 1 . . H
H17B .1868 .2617 .3676 .045 Uiso calc R 1 . . H
H17C .2909 .3735 .3931 .045 Uiso calc R 1 . . H

loop_
_atom_site_aniso_label
_atom_site_aniso_U_11
_atom_site_aniso_U_22
_atom_site_aniso_U_33
_atom_site_aniso_U_12
_atom_site_aniso_U_13
_atom_site_aniso_U_23
C1 .0219(5) .0182(5) .0205(5) -.0042(4) .0006(4) -.0065(4)
C2 .0225(5) .0196(5) .0215(5) -.0038(4) -.0006(4) -.0053(4)
C3 .0246(5) .0301(6) .0298(6) -.0106(4) -.0068(4) -.0006(4)
C4a .0220(5) .0175(4) .0214(5) -.0031(4) .0020(4) -.0057(4)
C4 .0227(5) .0234(5) .0267(5) -.0074(4) .0006(4) -.0036(4)
C5 .0240(5) .0249(5) .0204(5) -.0056(4) .0018(4) -.0057(4)
C6 .0250(5) .0230(5) .0252(5) -.0073(4) -.0004(4) -.0024(4)
O7 .0501(5) .0218(4) .0270(4) -.0074(3) -.0083(4) -.0073(3)
C7 .0279(5) .0166(5) .0213(5) -.0021(4) -.0060(4) -.0019(4)
C8 .0222(5) .0216(5) .0218(5) -.0013(4) .0000(4) -.0075(4)
C9 .0213(5) .0221(5) .0213(5) -.0031(4) .0017(4) -.0049(4)
C9a .0199(5) .0189(5) .0192(4) -.0045(4) -.0007(4) -.0053(4)
O10 .0325(4) .0313(4) .0243(4) -.0079(3) -.0035(3) -.0082(3)
C10 .0169(4) .0231(5) .0226(5) -.0028(4) .0004(4) -.0057(4)
O11 .0372(4) .0216(4) .0229(4) -.0053(3) -.0029(3) -.0037(3)
C12 .0443(7) .0243(5) .0246(5) -.0063(5) -.0020(5) .0005(4)
C13 .0217(5) .0205(5) .0217(5) -.0040(4) -.0019(4) -.0039(4)
O13 .0505(5) .0475(5) .0262(4) -.0316(4) .0005(4) -.0095(4)
O14 .0284(4) .0378(5) .0230(4) -.0147(3) .0040(3) -.0086(3)
C15 .0308(6) .0475(7) .0260(6) -.0194(5) .0027(4) -.0025(5)
O16 .0248(4) .0225(4) .0256(4) -.0024(3) -.0052(3) -.0073(3)
C17 .0275(5) .0294(6) .0301(6) -.0022(4) -.0082(4) -.0051(5)

loop_
_atom_type_symbol
_atom_type_description
_atom_type_scat_dispersion_real
_atom_type_scat_dispersion_imag
_atom_type_scat_source
C C .0033 .0016 'International Tables Vol C Tables 4.2.6.8 and 6.1.1.4'
H H .0000 .0000 'International Tables Vol C Tables 4.2.6.8 and 6.1.1.4'
O O .0106 .0060 'International Tables Vol C Tables 4.2.6.8 and 6.1.1.4'

loop_
_geom_angle_atom_site_label_1
_geom_angle_atom_site_label_2
_geom_angle_atom_site_label_3
_geom_angle
C2 C1 C13 122.60(9)
C2 C1 C9a 123.21(9)
C13 C1 C9a 114.18(8)
C1 C2 C10 123.55(9)
C1 C2 C3 122.35(9)
C10 C2 C3 114.05(9)
C4 C3 C2 112.70(9)
C4 C3 H3A 109
C2 C3 H3A 109
C4 C3 H3B 109
C2 C3 H3B 109
H3A C3 H3B 108
C4 C4a C5 121.90(9)
C4 C4a C9a 122.00(9)
C5 C4a C9a 116.10(9)
C4a C4 C3 124.04(9)
C4a C4 H4 118
C3 C4 H4 118
C4a C5 C6 113.52(9)
C4a C5 H5A 109
C6 C5 H5A 109
C4a C5 H5B 109
C6 C5 H5B 109
H5A C5 H5B 108
C7 C6 C5 113.01(8)
C7 C6 H6A 109
C5 C6 H6A 109
C7 C6 H6B 109
C5 C6 H6B 109
H6A C6 H6B 108
O7 C7 C6 122.44(10)
O7 C7 C8 118.34(10)
C6 C7 C8 119.10(9)
O16 C8 C7 113.30(8)
O16 C8 C9 109.61(8)
C7 C8 C9 109.19(8)
O16 C8 H8 108
C7 C8 H8 108
C9 C8 H8 108
C8 C9 C9a 116.03(8)
C8 C9 H9A 108
C9a C9 H9A 108
C8 C9 H9B 108
C9a C9 H9B 108
H9A C9 H9B 107
C4a C9a C1 111.93(8)
C4a C9a C9 113.80(8)
C1 C9a C9 106.99(8)
C4a C9a H9 108
C1 C9a H9 108
C9 C9a H9 108
O10 C10 O11 123.98(10)
O10 C10 C2 122.84(9)
O11 C10 C2 113.12(9)
C10 O11 C12 114.69(8)
O11 C12 H12A 110
O11 C12 H12B 110
H12A C12 H12B 110
O11 C12 H12C 110
H12A C12 H12C 110
H12B C12 H12C 110
O13 C13 O14 124.22(10)
O13 C13 C1 123.17(9)
O14 C13 C1 112.57(8)
C13 O14 C15 115.85(9)
O14 C15 H15A 110
O14 C15 H15B 110
H15A C15 H15B 110
O14 C15 H15C 110
H15A C15 H15C 110
H15B C15 H15C 110
C8 O16 C17 112.14(8)
O16 C17 H17A 110
O16 C17 H17B 110
H17A C17 H17B 110
O16 C17 H17C 110
H17A C17 H17C 110
H17B C17 H17C 110

loop_
_geom_bond_atom_site_label_1
_geom_bond_atom_site_label_2
_geom_bond_site_symmetry_2
_geom_bond_distance
_geom_bond_publ_flag
C1 C2 . 1.3379(15) ?
C1 C13 . 1.5001(13) ?
C1 C9a . 1.5184(13) ?
C2 C10 . 1.4982(14) ?
C2 C3 . 1.5060(14) ?
C3 C4 . 1.4992(15) ?
C3 H3A . .990 ?
C3 H3B . .990 ?
C4a C4 . 1.3320(15) ?
C4a C5 . 1.5150(14) ?
C4a C9a . 1.5170(13) ?
C4 H4 . .950 ?
C5 C6 . 1.5464(15) ?
C5 H5A . .990 ?
C5 H5B . .990 ?
C6 C7 . 1.5085(15) ?
C6 H6A . .990 ?
C6 H6B . .990 ?
O7 C7 . 1.2132(13) ?
C7 C8 . 1.5297(14) ?
C8 O16 . 1.4221(12) ?
C8 C9 . 1.5301(14) ?
C8 H8 . 1.000 ?
C9 C9a . 1.5514(14) ?
C9 H9A . .990 ?
C9 H9B . .990 ?
C9a H9 . 1.000 ?
O10 C10 . 1.2052(13) ?
C10 O11 . 1.3385(13) ?
O11 C12 . 1.4516(13) ?
C12 H12A . .980 ?
C12 H12B . .980 ?
C12 H12C . .980 ?
C13 O13 . 1.2002(13) ?
C13 O14 . 1.3342(13) ?
O14 C15 . 1.4538(13) ?
C15 H15A . .980 ?
C15 H15B . .980 ?
C15 H15C . .980 ?
O16 C17 . 1.4301(13) ?
C17 H17A . .980 ?
C17 H17B . .980 ?
C17 H17C . .980 ?

loop_
_geom_torsion_atom_site_label_1
_geom_torsion_atom_site_label_2
_geom_torsion_atom_site_label_3
_geom_torsion_atom_site_label_4
_geom_torsion
_geom_torsion_publ_flag
C13 C1 C2 C10 -3.19(16) ?
C9a C1 C2 C10 175.18(9) ?
C13 C1 C2 C3 179.53(10) ?
C9a C1 C2 C3 -2.11(16) ?
C1 C2 C3 C4 -13.44(16) ?
C10 C2 C3 C4 169.04(9) ?
C5 C4a C4 C3 -179.04(10) ?
C9a C4a C4 C3 1.25(17) ?
C2 C3 C4 C4a 13.99(16) ?
C4 C4a C5 C6 -92.00(12) ?
C9a C4a C5 C6 87.73(11) ?
C4a C5 C6 C7 -32.42(12) ?
C5 C6 C7 O7 127.29(11) ?
C5 C6 C7 C8 -48.80(12) ?
O7 C7 C8 O16 153.63(9) ?
C6 C7 C8 O16 -30.12(12) ?
O7 C7 C8 C9 -83.90(11) ?
C6 C7 C8 C9 92.34(11) ?
O16 C8 C9 C9a 57.17(11) ?
C7 C8 C9 C9a -67.48(11) ?
C4 C4a C9a C1 -16.39(14) ?
C5 C4a C9a C1 163.88(8) ?
C4 C4a C9a C9 105.06(11) ?
C5 C4a C9a C9 -74.67(11) ?
C2 C1 C9a C4a 16.91(13) ?
C13 C1 C9a C4a -164.60(8) ?
C2 C1 C9a C9 -108.39(11) ?
C13 C1 C9a C9 70.10(10) ?
C8 C9 C9a C4a 52.83(12) ?
C8 C9 C9a C1 177.00(8) ?
C1 C2 C10 O10 -130.12(11) y
C3 C2 C10 O10 47.37(14) ?
C1 C2 C10 O11 52.72(13) ?
C3 C2 C10 O11 -129.80(10) ?
O10 C10 O11 C12 6.96(15) ?
C2 C10 O11 C12 -175.91(9) ?
C2 C1 C13 O13 -134.76(12) y
C9a C1 C13 O13 46.75(14) ?
C2 C1 C13 O14 47.41(13) ?
C9a C1 C13 O14 -131.09(9) ?
O13 C13 O14 C15 7.69(16) ?
C1 C13 O14 C15 -174.50(9) ?
C7 C8 O16 C17 -75.50(11) ?
C9 C8 O16 C17 162.26(8) ?
